data_4036362
loop_
_publ_author_name
'Dr\`ege, Emmanuelle'
'Venot, Pierre-Etienne'
'Le Bideau, Franck'
'Retailleau, Pascal'
'Joseph, Delphine'

_publ_section_title
;
 Two-Component Domino Reactions Initiated from Ketenes: Serendipitous
 Synthesis of Quinolizidinones Analogous to Chelated Lobeline's
 Conformation.
;
_journal_issue 20
_journal_name_full 'The Journal of organic chemistry'
_journal_page_first 10119
_journal_page_last 10126
_journal_paper_doi 10.1021/acs.joc.5b01727
_journal_volume 80
_journal_year 2015
_chemical_formula_moiety 'C23 H25 N O3'
_chemical_formula_sum 'C23 H25 N O3'
_chemical_formula_weight 363.44
_space_group_crystal_system monoclinic
_space_group_IT_number 14
_space_group_name_Hall '-P 2yn'
_space_group_name_H-M_alt 'P 1 21/n 1'
_atom_sites_solution_hydrogens geom
_atom_sites_solution_primary direct
_atom_sites_solution_secondary difmap
_audit_creation_method SHELXL-2012
_cell_angle_alpha 90
_cell_angle_beta 107.542(8)
_cell_angle_gamma 90
_cell_formula_units_Z 4
_cell_length_a 14.4873(3)
_cell_length_b 8.7725(2)
_cell_length_c 15.6803(11)
_cell_measurement_reflns_used 9481
_cell_measurement_temperature 293(2)
_cell_measurement_theta_max 68.2
_cell_measurement_theta_min 3.0
_cell_volume 1900.13(17)
_computing_cell_refinement 'CrystalClear-SM Expert 2.0 r4 (Rigaku, 2009)'
_computing_data_collection 'CrystalClear-SM Expert 2.0 r4 (Rigaku, 2009)'
_computing_data_reduction 'CrystalClear-SM Expert 2.0 r4 (Rigaku, 2009)'
_computing_molecular_graphics 'PLATON (Spek, 2003)'
_computing_publication_material 'SHELXL97 (Sheldrick, 2008)'
_computing_structure_refinement 'SHELXL-2012 (Sheldrick, 2012)'
_computing_structure_solution 'SHELXS97 (Sheldrick, 2008)'
_diffrn_ambient_temperature 293(2)
_diffrn_detector_type 'RAPID II large area curved imaging plate detector '
_diffrn_measured_fraction_theta_full 0.977
_diffrn_measured_fraction_theta_max 0.977
_diffrn_measurement_device_type 'Rigaku rapid II RAXIS conversion'
_diffrn_measurement_method 'profile data from \w-scans'
_diffrn_radiation_monochromator 'Osmic CMF mirrors'
_diffrn_radiation_source 'fine-focus sealed tube'
_diffrn_radiation_type CuK\a
_diffrn_radiation_wavelength 1.54187
_diffrn_reflns_av_R_equivalents 0.0485
_diffrn_reflns_av_unetI/netI 0.0282
_diffrn_reflns_Laue_measured_fraction_full 0.977
_diffrn_reflns_Laue_measured_fraction_max 0.977
_diffrn_reflns_limit_h_max 17
_diffrn_reflns_limit_h_min -16
_diffrn_reflns_limit_k_max 10
_diffrn_reflns_limit_k_min -10
_diffrn_reflns_limit_l_max 18
_diffrn_reflns_limit_l_min -16
_diffrn_reflns_number 15082
_diffrn_reflns_point_group_measured_fraction_full 0.977
_diffrn_reflns_point_group_measured_fraction_max 0.977
_diffrn_reflns_theta_full 67.687
_diffrn_reflns_theta_max 68.211
_diffrn_reflns_theta_min 3.644
_exptl_absorpt_coefficient_mu 0.667
_exptl_absorpt_correction_T_max 0.74
_exptl_absorpt_correction_T_min 0.59
_exptl_absorpt_correction_type multi-scan
_exptl_absorpt_process_details 'FS_Process (Rigaku, 2009)'
_exptl_crystal_colour colourless
_exptl_crystal_density_diffrn 1.270
_exptl_crystal_description tab
_exptl_crystal_F_000 776
_exptl_crystal_recrystallization_method 'slow evaporation from dcm solution'
_exptl_crystal_size_max 0.580
_exptl_crystal_size_mid 0.540
_exptl_crystal_size_min 0.420
_refine_diff_density_max 0.188
_refine_diff_density_min -0.199
_refine_diff_density_rms 0.041
_refine_ls_extinction_coef 0.0058(5)
_refine_ls_extinction_expression Fc^*^=kFc[1+0.001xFc^2^\l^3^/sin(2\q)]^-1/4^
_refine_ls_extinction_method SHELXL
_refine_ls_goodness_of_fit_ref 1.135
_refine_ls_hydrogen_treatment constr
_refine_ls_matrix_type full
_refine_ls_number_parameters 246
_refine_ls_number_reflns 3404
_refine_ls_number_restraints 0
_refine_ls_restrained_S_all 1.135
_refine_ls_R_factor_all 0.0531
_refine_ls_R_factor_gt 0.0434
_refine_ls_shift/su_max 0.000
_refine_ls_shift/su_mean 0.000
_refine_ls_structure_factor_coef Fsqd
_refine_ls_weighting_details
;
 w=1/[\s^2^(Fo^2^)+(0.0604P)^2^+0.6631P]
 where P=(Fo^2^+2Fc^2^)/3
;
_refine_ls_weighting_scheme calc
_refine_ls_wR_factor_gt 0.1134
_refine_ls_wR_factor_ref 0.1421
_reflns_Friedel_coverage 0.000
_reflns_number_gt 2890
_reflns_number_total 3410
_reflns_threshold_expression 'I > 2\s(I)'
_cod_data_source_file jo5b01727_si_001.cif
_cod_data_source_block Compound_6b
_cod_depositor_comments
;
The following automatic conversions were performed:

data item '_exptl_absorpt_correction_type' value 'Multi-scan' was
changed to 'multi-scan' in accordance with the
/home/saulius/struct/COD-crude-data/automatic-downloads/DataCite-retrospective/ACS/depositions/lib/dictionaries/cif_core.dic
dictionary named 'cif_core.dic' version 2.4.2 last updated on
2011-04-26.

Automatic conversion script
Id: cif_fix_values 6909 2019-04-08 15:41:33Z antanas 
;
_cod_original_sg_symbol_H-M 'P 21/n'
_cod_database_code 4036362
_shelx_space_group_comment
;
The symmetry employed for this shelxl refinement is uniquely defined
by the following loop, which should always be used as a source of
symmetry information in preference to the above space-group names.
They are only intended as comments.
;
_shelx_estimated_absorpt_t_min 0.936
_shelx_estimated_absorpt_t_max 0.936

loop_
_space_group_symop_operation_xyz
'x, y, z'
'-x+1/2, y+1/2, -z+1/2'
'-x, -y, -z'
'x-1/2, -y-1/2, z-1/2'

loop_
_atom_site_label
_atom_site_type_symbol
_atom_site_fract_x
_atom_site_fract_y
_atom_site_fract_z
_atom_site_U_iso_or_equiv
_atom_site_adp_type
_atom_site_occupancy
_atom_site_site_symmetry_order
_atom_site_calc_flag
_atom_site_refinement_flags_posn
_atom_site_refinement_flags_adp
O26 O 0.11763(9) 0.47790(15) 0.97245(8) 0.0502(3) Uani 1 1 d . .
H26 H 0.1754 0.4968 0.9945 0.075 Uiso 1 1 calc R U
O27 O 0.15625(9) 0.69602(15) 0.75089(9) 0.0557(4) Uani 1 1 d . .
O28 O -0.19488(11) 0.91221(18) 0.55514(11) 0.0754(5) Uani 1 1 d . .
N5 N 0.01707(10) 0.64784(15) 0.78239(10) 0.0407(4) Uani 1 1 d . .
C2 C 0.10375(12) 0.39113(19) 0.89233(12) 0.0416(4) Uani 1 1 d . .
C3 C 0.15469(13) 0.4687(2) 0.83205(13) 0.0476(4) Uani 1 1 d . .
H3A H 0.2206 0.4911 0.8676 0.057 Uiso 1 1 calc R U
H3B H 0.1580 0.3968 0.7861 0.057 Uiso 1 1 calc R U
C4 C 0.10932(12) 0.61422(19) 0.78679(12) 0.0419(4) Uani 1 1 d . .
C6 C -0.02297(13) 0.79382(19) 0.74041(12) 0.0439(4) Uani 1 1 d . .
H6 H 0.0289 0.8700 0.7568 0.053 Uiso 1 1 calc R U
C7 C -0.10297(15) 0.8457(2) 0.77787(14) 0.0548(5) Uani 1 1 d . .
H7A H -0.1284 0.9423 0.7508 0.066 Uiso 1 1 calc R U
H7B H -0.0760 0.8619 0.8418 0.066 Uiso 1 1 calc R U
C8 C -0.18591(15) 0.7305(3) 0.76104(18) 0.0677(6) Uani 1 1 d . .
H8A H -0.2282 0.7418 0.7003 0.081 Uiso 1 1 calc R U
H8B H -0.2236 0.7509 0.8015 0.081 Uiso 1 1 calc R U
C9 C -0.14697(14) 0.5670(2) 0.77517(16) 0.0600(5) Uani 1 1 d . .
H9A H -0.1843 0.5090 0.8059 0.072 Uiso 1 1 calc R U
H9B H -0.1556 0.5198 0.7174 0.072 Uiso 1 1 calc R U
C10 C -0.04053(12) 0.56003(19) 0.82919(12) 0.0431(4) Uani 1 1 d . .
H10 H -0.0328 0.6080 0.8874 0.052 Uiso 1 1 calc R U
C11 C -0.00470(12) 0.39719(19) 0.84506(13) 0.0450(4) Uani 1 1 d . .
H11A H -0.0188 0.3445 0.7882 0.054 Uiso 1 1 calc R U
H11B H -0.0388 0.3450 0.8811 0.054 Uiso 1 1 calc R U
C12 C -0.05591(15) 0.7776(2) 0.63749(12) 0.0497(5) Uani 1 1 d . .
H12A H 0.0002 0.7590 0.6174 0.060 Uiso 1 1 calc R U
H12B H -0.0986 0.6903 0.6206 0.060 Uiso 1 1 calc R U
C13 C -0.10759(15) 0.9173(2) 0.59177(13) 0.0507(5) Uani 1 1 d . .
C14 C -0.05408(14) 1.0628(2) 0.59397(12) 0.0463(4) Uani 1 1 d . .
C15 C 0.04637(14) 1.0696(2) 0.62195(13) 0.0512(5) Uani 1 1 d . .
H15 H 0.0824 0.9814 0.6407 0.061 Uiso 1 1 calc R U
C16 C 0.09312(16) 1.2075(2) 0.62207(15) 0.0603(5) Uani 1 1 d . .
H16 H 0.1604 1.2116 0.6408 0.072 Uiso 1 1 calc R U
C17 C 0.04002(18) 1.3382(2) 0.59441(15) 0.0644(6) Uani 1 1 d . .
H17 H 0.0715 1.4307 0.5946 0.077 Uiso 1 1 calc R U
C18 C -0.05945(18) 1.3325(2) 0.56653(16) 0.0675(6) Uani 1 1 d . .
H18 H -0.0951 1.4211 0.5478 0.081 Uiso 1 1 calc R U
C19 C -0.10632(16) 1.1960(2) 0.56637(14) 0.0580(5) Uani 1 1 d . .
H19 H -0.1736 1.1929 0.5476 0.070 Uiso 1 1 calc R U
C20 C 0.13618(13) 0.2263(2) 0.91520(12) 0.0448(4) Uani 1 1 d . .
C21 C 0.18590(15) 0.1417(2) 0.86914(15) 0.0572(5) Uani 1 1 d . .
H21 H 0.2042 0.1867 0.8230 0.069 Uiso 1 1 calc R U
C22 C 0.20886(17) -0.0097(2) 0.89084(18) 0.0689(6) Uani 1 1 d . .
H22 H 0.2417 -0.0651 0.8585 0.083 Uiso 1 1 calc R U
C23 C 0.18434(19) -0.0784(3) 0.95818(18) 0.0757(7) Uani 1 1 d . .
H23 H 0.2005 -0.1798 0.9726 0.091 Uiso 1 1 calc R U
C24 C 0.1357(3) 0.0036(3) 1.0044(2) 0.1016(11) Uani 1 1 d . .
H24 H 0.1184 -0.0420 1.0510 0.122 Uiso 1 1 calc R U
C25 C 0.1115(2) 0.1544(3) 0.98296(18) 0.0853(9) Uani 1 1 d . .
H25 H 0.0779 0.2082 1.0152 0.102 Uiso 1 1 calc R U

loop_
_atom_site_aniso_label
_atom_site_aniso_U_11
_atom_site_aniso_U_22
_atom_site_aniso_U_33
_atom_site_aniso_U_23
_atom_site_aniso_U_13
_atom_site_aniso_U_12
O26 0.0544(7) 0.0465(7) 0.0496(7) -0.0067(6) 0.0158(6) 0.0062(6)
O27 0.0545(8) 0.0540(8) 0.0672(9) 0.0108(6) 0.0310(7) -0.0013(6)
O28 0.0562(9) 0.0605(9) 0.0881(12) 0.0136(8) -0.0102(8) -0.0073(7)
N5 0.0401(7) 0.0353(7) 0.0476(8) 0.0053(6) 0.0145(6) 0.0012(6)
C2 0.0458(9) 0.0364(9) 0.0451(9) -0.0001(7) 0.0173(8) 0.0048(7)
C3 0.0453(10) 0.0447(10) 0.0570(11) 0.0045(8) 0.0220(8) 0.0075(8)
C4 0.0433(9) 0.0405(9) 0.0439(9) -0.0017(7) 0.0163(8) -0.0022(7)
C6 0.0504(10) 0.0317(8) 0.0494(10) 0.0029(7) 0.0149(8) 0.0003(7)
C7 0.0624(12) 0.0437(10) 0.0604(12) 0.0068(9) 0.0216(10) 0.0138(9)
C8 0.0475(11) 0.0619(13) 0.0953(17) 0.0198(12) 0.0237(11) 0.0152(10)
C9 0.0406(10) 0.0522(11) 0.0862(15) 0.0148(10) 0.0177(10) 0.0012(8)
C10 0.0394(9) 0.0395(9) 0.0521(10) 0.0068(7) 0.0166(8) 0.0015(7)
C11 0.0425(9) 0.0380(9) 0.0542(10) 0.0053(8) 0.0142(8) -0.0015(7)
C12 0.0592(11) 0.0375(9) 0.0471(10) -0.0001(8) 0.0081(8) -0.0005(8)
C13 0.0563(12) 0.0454(10) 0.0445(10) 0.0021(8) 0.0065(9) -0.0008(8)
C14 0.0554(10) 0.0409(9) 0.0407(9) 0.0037(7) 0.0116(8) 0.0014(8)
C15 0.0553(11) 0.0465(10) 0.0526(11) 0.0070(8) 0.0173(9) 0.0041(8)
C16 0.0620(12) 0.0587(12) 0.0627(13) 0.0065(10) 0.0225(10) -0.0076(10)
C17 0.0819(16) 0.0489(11) 0.0598(12) 0.0077(10) 0.0174(11) -0.0116(10)
C18 0.0815(16) 0.0430(11) 0.0721(14) 0.0112(10) 0.0142(12) 0.0078(10)
C19 0.0586(12) 0.0496(11) 0.0574(12) 0.0073(9) 0.0050(9) 0.0063(9)
C20 0.0463(10) 0.0402(9) 0.0452(9) 0.0014(7) 0.0099(8) 0.0073(7)
C21 0.0612(12) 0.0481(11) 0.0648(12) -0.0008(9) 0.0224(10) 0.0123(9)
C22 0.0698(14) 0.0484(12) 0.0866(16) -0.0061(11) 0.0208(12) 0.0189(10)
C23 0.0878(17) 0.0409(11) 0.0890(18) 0.0068(11) 0.0127(14) 0.0193(11)
C24 0.174(3) 0.0569(15) 0.093(2) 0.0318(14) 0.068(2) 0.0351(17)
C25 0.145(3) 0.0533(13) 0.0802(16) 0.0195(12) 0.0674(18) 0.0335(14)

loop_
_atom_type_symbol
_atom_type_description
_atom_type_scat_dispersion_real
_atom_type_scat_dispersion_imag
_atom_type_scat_source
C C 0.0181 0.0091 'International Tables Vol C Tables 4.2.6.8 and 6.1.1.4'
H H 0.0000 0.0000 'International Tables Vol C Tables 4.2.6.8 and 6.1.1.4'
N N 0.0311 0.0180 'International Tables Vol C Tables 4.2.6.8 and 6.1.1.4'
O O 0.0492 0.0322 'International Tables Vol C Tables 4.2.6.8 and 6.1.1.4'

loop_
_geom_angle_atom_site_label_1
_geom_angle_atom_site_label_2
_geom_angle_atom_site_label_3
_geom_angle
C2 O26 H26 109.5
C4 N5 C6 117.53(14)
C4 N5 C10 123.89(14)
C6 N5 C10 117.86(13)
O26 C2 C11 105.08(13)
O26 C2 C3 109.94(14)
C11 C2 C3 107.71(14)
O26 C2 C20 110.20(14)
C11 C2 C20 110.26(14)
C3 C2 C20 113.30(14)
C4 C3 C2 116.43(14)
C4 C3 H3A 108.2
C2 C3 H3A 108.2
C4 C3 H3B 108.2
C2 C3 H3B 108.2
H3A C3 H3B 107.3
O27 C4 N5 121.49(16)
O27 C4 C3 118.92(15)
N5 C4 C3 119.49(15)
N5 C6 C7 109.31(14)
N5 C6 C12 109.98(14)
C7 C6 C12 113.59(16)
N5 C6 H6 107.9
C7 C6 H6 107.9
C12 C6 H6 107.9
C6 C7 C8 112.74(17)
C6 C7 H7A 109.0
C8 C7 H7A 109.0
C6 C7 H7B 109.0
C8 C7 H7B 109.0
H7A C7 H7B 107.8
C7 C8 C9 110.93(16)
C7 C8 H8A 109.5
C9 C8 H8A 109.5
C7 C8 H8B 109.5
C9 C8 H8B 109.5
H8A C8 H8B 108.0
C10 C9 C8 112.66(17)
C10 C9 H9A 109.1
C8 C9 H9A 109.1
C10 C9 H9B 109.1
C8 C9 H9B 109.1
H9A C9 H9B 107.8
N5 C10 C11 110.81(14)
N5 C10 C9 109.34(15)
C11 C10 C9 111.66(15)
N5 C10 H10 108.3
C11 C10 H10 108.3
C9 C10 H10 108.3
C10 C11 C2 111.42(14)
C10 C11 H11A 109.3
C2 C11 H11A 109.3
C10 C11 H11B 109.3
C2 C11 H11B 109.3
H11A C11 H11B 108.0
C13 C12 C6 112.09(15)
C13 C12 H12A 109.2
C6 C12 H12A 109.2
C13 C12 H12B 109.2
C6 C12 H12B 109.2
H12A C12 H12B 107.9
O28 C13 C14 120.01(17)
O28 C13 C12 119.42(17)
C14 C13 C12 120.52(17)
C19 C14 C15 118.89(18)
C19 C14 C13 118.90(18)
C15 C14 C13 122.21(16)
C16 C15 C14 120.21(18)
C16 C15 H15 119.9
C14 C15 H15 119.9
C17 C16 C15 120.0(2)
C17 C16 H16 120.0
C15 C16 H16 120.0
C18 C17 C16 120.2(2)
C18 C17 H17 119.9
C16 C17 H17 119.9
C17 C18 C19 120.1(2)
C17 C18 H18 120.0
C19 C18 H18 120.0
C18 C19 C14 120.6(2)
C18 C19 H19 119.7
C14 C19 H19 119.7
C25 C20 C21 117.14(18)
C25 C20 C2 118.89(16)
C21 C20 C2 123.91(17)
C20 C21 C22 120.8(2)
C20 C21 H21 119.6
C22 C21 H21 119.6
C23 C22 C21 121.2(2)
C23 C22 H22 119.4
C21 C22 H22 119.4
C22 C23 C24 118.7(2)
C22 C23 H23 120.6
C24 C23 H23 120.6
C23 C24 C25 120.6(2)
C23 C24 H24 119.7
C25 C24 H24 119.7
C20 C25 C24 121.5(2)
C20 C25 H25 119.2
C24 C25 H25 119.2

loop_
_geom_bond_atom_site_label_1
_geom_bond_atom_site_label_2
_geom_bond_distance
O26 C2 1.430(2)
O26 H26 0.8200
O27 C4 1.235(2)
O28 C13 1.222(2)
N5 C4 1.350(2)
N5 C6 1.476(2)
N5 C10 1.482(2)
C2 C11 1.523(2)
C2 C3 1.524(2)
C2 C20 1.529(2)
C3 C4 1.512(2)
C3 H3A 0.9700
C3 H3B 0.9700
C6 C7 1.518(3)
C6 C12 1.545(3)
C6 H6 0.9800
C7 C8 1.531(3)
C7 H7A 0.9700
C7 H7B 0.9700
C8 C9 1.533(3)
C8 H8A 0.9700
C8 H8B 0.9700
C9 C10 1.520(3)
C9 H9A 0.9700
C9 H9B 0.9700
C10 C11 1.515(2)
C10 H10 0.9800
C11 H11A 0.9700
C11 H11B 0.9700
C12 C13 1.501(2)
C12 H12A 0.9700
C12 H12B 0.9700
C13 C14 1.489(3)
C14 C19 1.388(3)
C14 C15 1.389(3)
C15 C16 1.386(3)
C15 H15 0.9300
C16 C17 1.376(3)
C16 H16 0.9300
C17 C18 1.375(3)
C17 H17 0.9300
C18 C19 1.377(3)
C18 H18 0.9300
C19 H19 0.9300
C20 C25 1.372(3)
C20 C21 1.380(3)
C21 C22 1.387(3)
C21 H21 0.9300
C22 C23 1.353(4)
C22 H22 0.9300
C23 C24 1.360(4)
C23 H23 0.9300
C24 C25 1.383(3)
C24 H24 0.9300
C25 H25 0.9300

loop_
_geom_torsion_atom_site_label_1
_geom_torsion_atom_site_label_2
_geom_torsion_atom_site_label_3
_geom_torsion_atom_site_label_4
_geom_torsion
O26 C2 C3 C4 -71.8(2)
C11 C2 C3 C4 42.2(2)
C20 C2 C3 C4 164.39(15)
C6 N5 C4 O27 -5.7(2)
C10 N5 C4 O27 -175.68(16)
C6 N5 C4 C3 177.87(15)
C10 N5 C4 C3 7.8(3)
C2 C3 C4 O27 166.85(16)
C2 C3 C4 N5 -16.6(2)
C4 N5 C6 C7 -154.00(16)
C10 N5 C6 C7 16.6(2)
C4 N5 C6 C12 80.65(19)
C10 N5 C6 C12 -108.71(17)
N5 C6 C7 C8 -59.6(2)
C12 C6 C7 C8 63.7(2)
C6 C7 C8 C9 40.7(3)
C7 C8 C9 C10 18.2(3)
C4 N5 C10 C11 -26.0(2)
C6 N5 C10 C11 164.02(15)
C4 N5 C10 C9 -149.49(17)
C6 N5 C10 C9 40.5(2)
C8 C9 C10 N5 -59.0(2)
C8 C9 C10 C11 177.96(17)
N5 C10 C11 C2 53.1(2)
C9 C10 C11 C2 175.22(15)
O26 C2 C11 C10 56.04(18)
C3 C2 C11 C10 -61.14(19)
C20 C2 C11 C10 174.77(14)
N5 C6 C12 C13 173.43(15)
C7 C6 C12 C13 50.6(2)
C6 C12 C13 O28 -108.8(2)
C6 C12 C13 C14 68.8(2)
O28 C13 C14 C19 9.7(3)
C12 C13 C14 C19 -167.79(18)
O28 C13 C14 C15 -169.68(19)
C12 C13 C14 C15 12.8(3)
C19 C14 C15 C16 0.0(3)
C13 C14 C15 C16 179.36(18)
C14 C15 C16 C17 0.0(3)
C15 C16 C17 C18 -0.1(3)
C16 C17 C18 C19 0.1(4)
C17 C18 C19 C14 -0.2(3)
C15 C14 C19 C18 0.1(3)
C13 C14 C19 C18 -179.3(2)
O26 C2 C20 C25 42.9(3)
C11 C2 C20 C25 -72.6(3)
C3 C2 C20 C25 166.6(2)
O26 C2 C20 C21 -139.91(18)
C11 C2 C20 C21 104.5(2)
C3 C2 C20 C21 -16.3(3)
C25 C20 C21 C22 0.4(3)
C2 C20 C21 C22 -176.8(2)
C20 C21 C22 C23 -0.8(4)
C21 C22 C23 C24 0.5(4)
C22 C23 C24 C25 0.1(5)
C21 C20 C25 C24 0.2(4)
C2 C20 C25 C24 177.5(3)
C23 C24 C25 C20 -0.4(5)
